data_7228060
loop_
_publ_author_name
'Li, Zhongyi'
'Zhang, Chi'
'Zhai, Bin'
'Han, Jing-Cheng'
'Pei, Meng-Chun'
'Zhang, Jian-Jun'
'Zhang, Fuli'
'Li, Suzhi'
'Cao, Guangxiu'

_publ_section_title
;
 Linking heterometallic Cu-Ln chain unit with 2-methylenesuccinate bridge
 to form 2D network exhibiting large magnetocaloric effect
;
_journal_name_full CrystEngComm
_journal_paper_doi 10.1039/C7CE00356K
_journal_year 2017
_chemical_formula_sum 'C20 H32 Cu La2 O24'
_chemical_formula_weight 997.81
_space_group_crystal_system triclinic
_space_group_IT_number 2
_space_group_name_Hall '-P 1'
_space_group_name_H-M_alt 'P -1'
_symmetry_space_group_name_Hall '-P 1'
_symmetry_space_group_name_H-M 'P -1'
_atom_sites_solution_hydrogens mixed
_audit_creation_method SHELXL-2016/6
_audit_update_record
;
2017-02-14 deposited with the CCDC.
2017-04-12 downloaded from the CCDC.
;
_cell_angle_alpha 108.747(2)
_cell_angle_beta 100.358(2)
_cell_angle_gamma 99.018(2)
_cell_formula_units_Z 1
_cell_length_a 7.0117(5)
_cell_length_b 10.8073(9)
_cell_length_c 11.6598(9)
_cell_measurement_reflns_used 9940
_cell_measurement_temperature 298(2)
_cell_measurement_theta_max 27.51
_cell_measurement_theta_min 3.04
_cell_volume 800.92(11)
_computing_cell_refinement 'Bruker SAINT'
_computing_data_collection 'Bruker APEX2'
_computing_data_reduction 'Bruker SAINT'
_computing_molecular_graphics 'Bruker SHELXTL'
_computing_publication_material 'Bruker SHELXTL'
_computing_structure_refinement 'SHELXL-2016/6 (Sheldrick, 2016)'
_computing_structure_solution 'SHELXT 2014/4 (Sheldrick, 2014)'
_diffrn_ambient_temperature 298(2)
_diffrn_measured_fraction_theta_full 0.997
_diffrn_measured_fraction_theta_max 0.997
_diffrn_measurement_device_type 'Bruker APEX-II CCD'
_diffrn_measurement_method '\f and \w scans'
_diffrn_radiation_type MoK\a
_diffrn_radiation_wavelength 0.71073
_diffrn_reflns_av_R_equivalents 0.0226
_diffrn_reflns_av_unetI/netI 0.0146
_diffrn_reflns_Laue_measured_fraction_full 0.997
_diffrn_reflns_Laue_measured_fraction_max 0.997
_diffrn_reflns_limit_h_max 8
_diffrn_reflns_limit_h_min -8
_diffrn_reflns_limit_k_max 12
_diffrn_reflns_limit_k_min -12
_diffrn_reflns_limit_l_max 13
_diffrn_reflns_limit_l_min -13
_diffrn_reflns_number 17757
_diffrn_reflns_point_group_measured_fraction_full 0.997
_diffrn_reflns_point_group_measured_fraction_max 0.997
_diffrn_reflns_theta_full 25.000
_diffrn_reflns_theta_max 25.000
_diffrn_reflns_theta_min 3.035
_exptl_absorpt_coefficient_mu 3.372
_exptl_absorpt_correction_T_max 0.7456
_exptl_absorpt_correction_T_min 0.5786
_exptl_absorpt_correction_type multi-scan
_exptl_absorpt_process_details 'SADABS (Sheldrick,1996)'
_exptl_crystal_colour blue
_exptl_crystal_density_diffrn 2.069
_exptl_crystal_description block
_exptl_crystal_F_000 487
_exptl_crystal_size_max 0.42
_exptl_crystal_size_mid 0.25
_exptl_crystal_size_min 0.19
_refine_diff_density_max 1.088
_refine_diff_density_min -0.749
_refine_diff_density_rms 0.113
_refine_ls_extinction_method none
_refine_ls_goodness_of_fit_ref 1.041
_refine_ls_hydrogen_treatment mixed
_refine_ls_matrix_type full
_refine_ls_number_parameters 254
_refine_ls_number_reflns 2825
_refine_ls_number_restraints 9
_refine_ls_restrained_S_all 1.040
_refine_ls_R_factor_all 0.0204
_refine_ls_R_factor_gt 0.0188
_refine_ls_shift/su_max 0.002
_refine_ls_shift/su_mean 0.000
_refine_ls_structure_factor_coef Fsqd
_refine_ls_weighting_details 'w=1/[\s^2^(Fo^2^)+(0.0346P)^2^+0.9261P] where P=(Fo^2^+2Fc^2^)/3'
_refine_ls_weighting_scheme calc
_refine_ls_wR_factor_gt 0.0513
_refine_ls_wR_factor_ref 0.0526
_reflns_Friedel_coverage 0.000
_reflns_number_gt 2700
_reflns_number_total 2825
_reflns_threshold_expression 'I > 2\s(I)'
_cod_data_source_file c7ce00356k2.cif
_cod_data_source_block 1_a
_cod_database_code 7228060
_shelx_shelxl_version_number 2016/6
_shelx_space_group_comment
;
The symmetry employed for this shelxl refinement is uniquely defined
by the following loop, which should always be used as a source of
symmetry information in preference to the above space-group names.
They are only intended as comments.
;

loop_
_space_group_symop_operation_xyz
'x, y, z'
'-x, -y, -z'

loop_
_atom_site_label
_atom_site_type_symbol
_atom_site_fract_x
_atom_site_fract_y
_atom_site_fract_z
_atom_site_U_iso_or_equiv
_atom_site_adp_type
_atom_site_occupancy
_atom_site_site_symmetry_order
_atom_site_calc_flag
_atom_site_refinement_flags_posn
_atom_site_refinement_flags_adp
_atom_site_refinement_flags_occupancy
_atom_site_disorder_assembly
_atom_site_disorder_group
La1 La 0.35318(2) 0.29090(2) 0.89576(2) 0.01627(7) Uani 1 1 d . . . . .
Cu1 Cu 0.000000 0.000000 0.500000 0.02199(12) Uani 1 2 d S . P . .
O1 O 0.3751(3) 0.5296(2) 0.90421(19) 0.0239(4) Uani 1 1 d . . . . .
C1 C 0.2860(4) 0.6182(3) 0.8856(3) 0.0182(6) Uani 1 1 d . . . . .
O2 O 0.3548(3) 0.7394(2) 0.9484(2) 0.0278(5) Uani 1 1 d . . . . .
C2 C 0.0964(4) 0.5733(3) 0.7825(3) 0.0278(7) Uani 1 1 d . . . . .
H2A H 0.130980 0.558739 0.702994 0.033 Uiso 1 1 calc R U . . .
H2B H 0.020927 0.488351 0.779095 0.033 Uiso 1 1 calc R U . . .
C3 C -0.0325(4) 0.6741(3) 0.8009(3) 0.0262(7) Uani 1 1 d . . . . .
O3 O -0.1235(4) 0.6082(2) 0.9633(2) 0.0322(5) Uani 1 1 d . . . . .
O4 O -0.2248(3) 0.7807(2) 0.9366(2) 0.0311(5) Uani 1 1 d . . . . .
C4 C -0.1314(4) 0.6892(3) 0.9065(3) 0.0217(6) Uani 1 1 d . . . . .
C5 C -0.0607(7) 0.7425(5) 0.7292(4) 0.0583(12) Uani 1 1 d . . . . .
H5A H -0.143525 0.802289 0.742795 0.070 Uiso 1 1 calc R U . . .
H5B H 0.001924 0.731969 0.663907 0.070 Uiso 1 1 calc R U . . .
O5 O 0.2636(3) 0.2501(2) 0.66951(19) 0.0316(5) Uani 1 1 d . . . . .
C6 C 0.3080(4) 0.2180(3) 0.5659(3) 0.0204(6) Uani 1 1 d . . . . .
O6 O 0.2185(3) 0.1131(2) 0.4748(2) 0.0301(5) Uani 1 1 d . . . . .
C7 C 0.4727(4) 0.3098(3) 0.5450(3) 0.0272(7) Uani 1 1 d . . . . .
O7 O 0.7619(4) 0.1894(3) 0.6241(2) 0.0381(6) Uani 1 1 d . . . . .
O8 O 0.8136(3) 0.0957(2) 0.43646(19) 0.0284(5) Uani 1 1 d . . . . .
C8 C 0.5887(5) 0.2417(3) 0.4569(3) 0.0285(7) Uani 1 1 d . . . . .
C9 C 0.7304(4) 0.1703(3) 0.5109(3) 0.0243(6) Uani 1 1 d . . . . .
O9 O 0.0126(3) 0.1339(2) 0.7951(2) 0.0320(5) Uani 1 1 d D . . . .
H9B H -0.066(5) 0.147(4) 0.740(3) 0.038 Uiso 1 1 d D U . . .
H9A H -0.057(5) 0.103(4) 0.836(3) 0.038 Uiso 1 1 d D U . . .
O10 O 0.3980(4) 0.0580(3) 0.8086(3) 0.0498(8) Uani 1 1 d D . . . .
H10D H 0.328(5) 0.008(4) 0.738(2) 0.060 Uiso 1 1 d D U . . .
H10C H 0.499(4) 0.030(4) 0.831(4) 0.060 Uiso 1 1 d D U . . .
C10B C 0.5265(12) 0.4295(8) 0.6090(8) 0.042(2) Uani 0.517(10) 1 d . . P A 1
H10F H 0.621(13) 0.488(9) 0.599(8) 0.050 Uiso 0.517(10) 1 d . U P A 1
H10E H 0.443(12) 0.465(8) 0.667(8) 0.050 Uiso 0.517(10) 1 d . U P A 1
C10A C 0.5855(10) 0.2556(7) 0.3492(6) 0.028(2) Uani 0.483(10) 1 d . . P A 2
H10A H 0.508991 0.309521 0.324159 0.034 Uiso 0.483(10) 1 calc R U P A 2
H10B H 0.659772 0.211439 0.297754 0.034 Uiso 0.483(10) 1 calc R U P A 2
O11 O 0.6794(3) 0.3393(2) 0.8385(2) 0.0331(5) Uani 1 1 d D . . . .
H11A H 0.772(5) 0.408(3) 0.875(3) 0.040 Uiso 1 1 d D U . . .
H11B H 0.708(6) 0.303(4) 0.772(2) 0.040 Uiso 1 1 d D U . . .
O12 O 0.7557(4) 0.0242(2) 0.9148(2) 0.0355(5) Uani 1 1 d D . . . .
H12A H 0.740(6) 0.074(4) 0.983(2) 0.043 Uiso 1 1 d D U . . .
H12B H 0.758(6) -0.052(3) 0.920(4) 0.043 Uiso 1 1 d D U . . .

loop_
_atom_site_aniso_label
_atom_site_aniso_U_11
_atom_site_aniso_U_22
_atom_site_aniso_U_33
_atom_site_aniso_U_23
_atom_site_aniso_U_13
_atom_site_aniso_U_12
La1 0.01583(10) 0.01554(10) 0.01687(10) 0.00410(7) 0.00458(7) 0.00508(7)
Cu1 0.0163(2) 0.0265(3) 0.0201(3) 0.0045(2) 0.00507(19) 0.0040(2)
O1 0.0273(11) 0.0219(11) 0.0243(11) 0.0077(9) 0.0070(9) 0.0111(9)
C1 0.0180(13) 0.0221(15) 0.0178(14) 0.0078(12) 0.0089(11) 0.0076(11)
O2 0.0258(11) 0.0206(11) 0.0323(12) 0.0065(9) -0.0005(9) 0.0074(9)
C2 0.0212(15) 0.0397(18) 0.0201(15) 0.0074(13) 0.0058(12) 0.0065(13)
C3 0.0175(14) 0.0423(19) 0.0199(15) 0.0124(14) 0.0034(12) 0.0092(13)
O3 0.0439(14) 0.0292(12) 0.0367(13) 0.0177(10) 0.0234(11) 0.0175(10)
O4 0.0341(12) 0.0360(13) 0.0374(13) 0.0215(11) 0.0176(10) 0.0206(10)
C4 0.0151(13) 0.0270(16) 0.0215(15) 0.0089(12) 0.0026(11) 0.0024(12)
C5 0.057(3) 0.091(4) 0.058(3) 0.047(3) 0.033(2) 0.044(3)
O5 0.0304(12) 0.0429(14) 0.0214(11) 0.0108(10) 0.0107(9) 0.0053(10)
C6 0.0165(13) 0.0274(16) 0.0226(15) 0.0136(13) 0.0047(11) 0.0106(12)
O6 0.0229(11) 0.0359(13) 0.0256(11) 0.0059(10) 0.0074(9) 0.0000(9)
C7 0.0218(15) 0.0361(19) 0.0286(16) 0.0159(15) 0.0089(13) 0.0084(14)
O7 0.0414(14) 0.0554(16) 0.0222(12) 0.0128(11) 0.0076(10) 0.0276(12)
O8 0.0256(11) 0.0395(13) 0.0238(11) 0.0112(10) 0.0109(9) 0.0126(10)
C8 0.0213(15) 0.0412(19) 0.0301(17) 0.0178(15) 0.0105(13) 0.0116(14)
C9 0.0165(14) 0.0323(17) 0.0240(16) 0.0100(13) 0.0060(12) 0.0039(12)
O9 0.0206(11) 0.0429(14) 0.0308(13) 0.0183(11) -0.0001(9) -0.0006(10)
O10 0.0461(16) 0.0305(14) 0.0475(16) -0.0102(12) -0.0174(13) 0.0227(12)
C10B 0.043(4) 0.034(4) 0.051(5) 0.016(4) 0.022(4) 0.005(3)
C10A 0.030(4) 0.036(4) 0.034(4) 0.022(3) 0.019(3) 0.017(3)
O11 0.0224(11) 0.0403(14) 0.0271(12) -0.0002(10) 0.0115(10) 0.0006(10)
O12 0.0377(13) 0.0309(13) 0.0437(15) 0.0167(12) 0.0138(11) 0.0135(11)

loop_
_atom_type_symbol
_atom_type_description
_atom_type_scat_dispersion_real
_atom_type_scat_dispersion_imag
_atom_type_scat_source
C C 0.0033 0.0016 'International Tables Vol C Tables 4.2.6.8 and 6.1.1.4'
H H 0.0000 0.0000 'International Tables Vol C Tables 4.2.6.8 and 6.1.1.4'
O O 0.0106 0.0060 'International Tables Vol C Tables 4.2.6.8 and 6.1.1.4'
Cu Cu 0.3201 1.2651 'International Tables Vol C Tables 4.2.6.8 and 6.1.1.4'
La La -0.2871 2.4523 'International Tables Vol C Tables 4.2.6.8 and 6.1.1.4'

loop_
_geom_angle_atom_site_label_1
_geom_angle_atom_site_label_2
_geom_angle_atom_site_label_3
_geom_angle
_geom_angle_site_symmetry_1
_geom_angle_site_symmetry_3
O5 La1 O10 79.47(9) . .
O5 La1 O11 74.52(7) . .
O10 La1 O11 80.41(10) . .
O5 La1 O1 80.29(7) . .
O10 La1 O1 154.29(10) . .
O11 La1 O1 79.04(8) . .
O5 La1 O9 69.97(7) . .
O10 La1 O9 71.66(9) . .
O11 La1 O9 137.92(8) . .
O1 La1 O9 115.46(7) . .
O5 La1 O4 141.42(8) . 2_567
O10 La1 O4 86.27(10) . 2_567
O11 La1 O4 138.10(8) . 2_567
O1 La1 O4 119.41(7) . 2_567
O9 La1 O4 71.53(8) . 2_567
O5 La1 O3 119.96(7) . 2_567
O10 La1 O3 131.54(10) . 2_567
O11 La1 O3 144.79(8) . 2_567
O1 La1 O3 72.95(7) . 2_567
O9 La1 O3 74.92(8) . 2_567
O4 La1 O3 49.90(7) 2_567 2_567
O5 La1 O2 136.14(7) . 2_667
O10 La1 O2 71.37(7) . 2_667
O11 La1 O2 68.95(8) . 2_667
O1 La1 O2 114.58(7) . 2_667
O9 La1 O2 126.77(7) . 2_667
O4 La1 O2 69.14(7) 2_567 2_667
O3 La1 O2 103.90(7) 2_567 2_667
O5 La1 O1 135.71(7) . 2_667
O10 La1 O1 119.32(7) . 2_667
O11 La1 O1 70.46(7) . 2_667
O1 La1 O1 67.27(7) . 2_667
O9 La1 O1 151.26(7) . 2_667
O4 La1 O1 82.36(7) 2_567 2_667
O3 La1 O1 79.19(7) 2_567 2_667
O2 La1 O1 48.88(6) 2_667 2_667
O5 La1 C4 135.55(8) . 2_567
O10 La1 C4 109.55(10) . 2_567
O11 La1 C4 148.75(8) . 2_567
O1 La1 C4 96.00(7) . 2_567
O9 La1 C4 72.13(8) . 2_567
O4 La1 C4 24.98(8) 2_567 2_567
O3 La1 C4 24.94(8) 2_567 2_567
O2 La1 C4 85.86(7) 2_667 2_567
O1 La1 C4 79.13(7) 2_667 2_567
O5 La1 C1 140.72(7) . 2_667
O10 La1 C1 94.71(8) . 2_667
O11 La1 C1 66.21(7) . 2_667
O1 La1 C1 90.99(7) . 2_667
O9 La1 C1 145.01(7) . 2_667
O4 La1 C1 75.64(7) 2_567 2_667
O3 La1 C1 93.05(7) 2_567 2_667
O2 La1 C1 24.07(7) 2_667 2_667
O1 La1 C1 24.88(7) 2_667 2_667
C4 La1 C1 83.19(7) 2_567 2_667
O6 Cu1 O6 180.0 . 2_556
O6 Cu1 O8 90.10(9) . 2_656
O6 Cu1 O8 89.90(9) 2_556 2_656
O6 Cu1 O8 89.90(9) . 1_455
O6 Cu1 O8 90.10(9) 2_556 1_455
O8 Cu1 O8 180.00(12) 2_656 1_455
C1 O1 La1 148.47(19) . .
C1 O1 La1 93.04(16) . 2_667
La1 O1 La1 112.73(7) . 2_667
O2 C1 O1 121.1(3) . .
O2 C1 C2 120.2(3) . .
O1 C1 C2 118.7(3) . .
O2 C1 La1 59.27(15) . 2_667
O1 C1 La1 62.08(14) . 2_667
C2 C1 La1 176.06(19) . 2_667
C1 O2 La1 96.66(17) . 2_667
C3 C2 C1 112.7(3) . .
C3 C2 H2A 109.1 . .
C1 C2 H2A 109.1 . .
C3 C2 H2B 109.1 . .
C1 C2 H2B 109.1 . .
H2A C2 H2B 107.8 . .
C5 C3 C4 121.1(3) . .
C5 C3 C2 122.8(3) . .
C4 C3 C2 116.2(3) . .
C4 O3 La1 93.85(18) . 2_567
C4 O4 La1 95.66(18) . 2_567
O3 C4 O4 120.5(3) . .
O3 C4 C3 119.3(3) . .
O4 C4 C3 120.2(3) . .
O3 C4 La1 61.21(15) . 2_567
O4 C4 La1 59.37(15) . 2_567
C3 C4 La1 176.2(2) . 2_567
C3 C5 H5A 120.0 . .
C3 C5 H5B 120.0 . .
H5A C5 H5B 120.0 . .
C6 O5 La1 149.6(2) . .
O6 C6 O5 123.4(3) . .
O6 C6 C7 116.6(3) . .
O5 C6 C7 120.0(3) . .
C6 O6 Cu1 116.31(19) . .
C10B C7 C8 121.8(5) . .
C10B C7 C6 121.7(4) . .
C8 C7 C6 115.8(3) . .
C9 O8 Cu1 119.61(19) . 1_655
C10A C8 C7 123.0(4) . .
C10A C8 C9 122.6(4) . .
C7 C8 C9 114.0(3) . .
O7 C9 O8 123.8(3) . .
O7 C9 C8 118.9(3) . .
O8 C9 C8 117.3(3) . .
La1 O9 H9B 120(3) . .
La1 O9 H9A 123(3) . .
H9B O9 H9A 107(4) . .
La1 O10 H10D 118(3) . .
La1 O10 H10C 126(3) . .
H10D O10 H10C 113(3) . .
C7 C10B H10F 125(5) . .
C7 C10B H10E 116(5) . .
H10F C10B H10E 119(7) . .
C8 C10A H10A 120.0 . .
C8 C10A H10B 120.0 . .
H10A C10A H10B 120.0 . .
La1 O11 H11A 126(3) . .
La1 O11 H11B 128(3) . .
H11A O11 H11B 104(4) . .
H12A O12 H12B 107(4) . .

loop_
_geom_bond_atom_site_label_1
_geom_bond_atom_site_label_2
_geom_bond_distance
_geom_bond_site_symmetry_2
La1 O5 2.473(2) .
La1 O10 2.487(2) .
La1 O11 2.520(2) .
La1 O1 2.529(2) .
La1 O9 2.530(2) .
La1 O4 2.573(2) 2_567
La1 O3 2.614(2) 2_567
La1 O2 2.619(2) 2_667
La1 O1 2.677(2) 2_667
La1 C4 2.976(3) 2_567
La1 C1 3.026(3) 2_667
Cu1 O6 1.932(2) .
Cu1 O6 1.932(2) 2_556
Cu1 O8 1.974(2) 2_656
Cu1 O8 1.974(2) 1_455
O1 C1 1.275(3) .
C1 O2 1.243(4) .
C1 C2 1.516(4) .
C2 C3 1.510(4) .
C2 H2A 0.9700 .
C2 H2B 0.9700 .
C3 C5 1.292(5) .
C3 C4 1.495(4) .
O3 C4 1.258(4) .
O4 C4 1.263(4) .
C5 H5A 0.9300 .
C5 H5B 0.9300 .
O5 C6 1.256(4) .
C6 O6 1.254(4) .
C6 C7 1.508(4) .
C7 C10B 1.224(8) .
C7 C8 1.503(4) .
O7 C9 1.240(4) .
O8 C9 1.274(4) .
C8 C10A 1.308(7) .
C8 C9 1.519(4) .
O9 H9B 0.836(19) .
O9 H9A 0.841(19) .
O10 H10D 0.829(18) .
O10 H10C 0.840(18) .
C10B H10F 0.89(9) .
C10B H10E 1.00(9) .
C10A H10A 0.9300 .
C10A H10B 0.9300 .
O11 H11A 0.839(19) .
O11 H11B 0.826(19) .
O12 H12A 0.840(19) .
O12 H12B 0.846(19) .
